data_7711127
loop_
_publ_author_name
'Youssef, Heba'
'Sch\"afer, Thomas C.'
'Becker, Jonathan'
'Sedykh, Alexander E.'
'Basso, Leonardo'
'Pietzonka, Clemens'
'Taydakov, Ilya V.'
'Kraus, Florian'
'M\"uller-Buschbaum, Klaus'

_publ_section_title
;
 3D-Frameworks and 2D-Networks of Lanthanide Coordination Polymers with
 3-Pyridylpyrazole: Photophysical and Magnetic Properties
;
_journal_name_full 'Dalton Transactions'
_journal_paper_doi 10.1039/D2DT01999J
_journal_year 2022
_chemical_formula_sum 'C28 H27 Cl6 Er2 N11'
_chemical_formula_weight 1064.82
_chemical_name_systematic 9
_chemical_properties_physical Air-sensitive,Moisture-sensitive
_space_group_crystal_system monoclinic
_space_group_IT_number 14
_space_group_name_Hall '-P 2yn'
_space_group_name_H-M_alt 'P 1 21/n 1'
_atom_sites_solution_hydrogens geom
_atom_sites_solution_primary direct
_atom_sites_solution_secondary difmap
_audit_creation_method SHELXL-2018/3
_audit_update_record
;
2022-08-29 deposited with the CCDC.	2022-09-02 downloaded from the CCDC.
;
_cell_angle_alpha 90
_cell_angle_beta 103.948(2)
_cell_angle_gamma 90
_cell_formula_units_Z 2
_cell_length_a 9.0348(5)
_cell_length_b 15.1115(8)
_cell_length_c 13.7778(7)
_cell_measurement_reflns_used 9890
_cell_measurement_temperature 100(2)
_cell_measurement_theta_max 26.35
_cell_measurement_theta_min 2.45
_cell_volume 1825.61(17)
_computing_cell_refinement 'SAINT 7.46A (Bruker-AXS, 2015)'
_computing_data_collection 'APEX2 v2011.4.0 (Bruker-AXS, 2015)'
_computing_data_reduction 'SAINT 7.46A (Bruker-AXS, 2015)'
_computing_molecular_graphics 'Bruker SHELXTL'
_computing_publication_material 'Bruker SHELXTL'
_computing_structure_refinement 'SHELXL-2018/3 (Sheldrick, 2018)'
_computing_structure_solution 'SHELXT 2014/5 (Sheldrick, 2014)'
_diffrn_ambient_temperature 100(2)
_diffrn_measured_fraction_theta_full 1.000
_diffrn_measured_fraction_theta_max 1.000
_diffrn_measurement_device_type 'Bruker PHOTON100'
_diffrn_measurement_method '\f and \w scans'
_diffrn_radiation_type MoK\a
_diffrn_radiation_wavelength 0.71073
_diffrn_reflns_av_R_equivalents 0.1443
_diffrn_reflns_av_unetI/netI 0.0367
_diffrn_reflns_Laue_measured_fraction_full 1.000
_diffrn_reflns_Laue_measured_fraction_max 1.000
_diffrn_reflns_limit_h_max 11
_diffrn_reflns_limit_h_min -11
_diffrn_reflns_limit_k_max 18
_diffrn_reflns_limit_k_min -18
_diffrn_reflns_limit_l_max 17
_diffrn_reflns_limit_l_min -17
_diffrn_reflns_number 75215
_diffrn_reflns_point_group_measured_fraction_full 1.000
_diffrn_reflns_point_group_measured_fraction_max 1.000
_diffrn_reflns_theta_full 25.242
_diffrn_reflns_theta_max 26.022
_diffrn_reflns_theta_min 2.034
_diffrn_source 'I\mS micro-focus sealed tube, multilayer optics'
_exptl_absorpt_coefficient_mu 5.042
_exptl_absorpt_correction_T_max 0.7454
_exptl_absorpt_correction_T_min 0.6662
_exptl_absorpt_correction_type multi-scan
_exptl_absorpt_process_details 'SADABS (Sheldrick, 2009)'
_exptl_crystal_colour colourless
_exptl_crystal_density_diffrn 1.937
_exptl_crystal_density_method 'not measured'
_exptl_crystal_description block
_exptl_crystal_F_000 1020
_exptl_crystal_preparation 'Magnetic properties,Luminescent'
_exptl_crystal_recrystallization_method 'Re-crystallisation from solvent: acetonitrile'
_exptl_crystal_size_max 0.050
_exptl_crystal_size_mid 0.049
_exptl_crystal_size_min 0.022
_refine_diff_density_max 1.568
_refine_diff_density_min -0.693
_refine_diff_density_rms 0.143
_refine_ls_extinction_method none
_refine_ls_goodness_of_fit_ref 1.057
_refine_ls_hydrogen_treatment constr
_refine_ls_matrix_type full
_refine_ls_number_parameters 239
_refine_ls_number_reflns 3590
_refine_ls_number_restraints 396
_refine_ls_restrained_S_all 1.002
_refine_ls_R_factor_all 0.0423
_refine_ls_R_factor_gt 0.0255
_refine_ls_shift/su_max 0.000
_refine_ls_shift/su_mean 0.000
_refine_ls_structure_factor_coef Fsqd
_refine_ls_weighting_details 'w=1/[\s^2^(Fo^2^)+(0.0167P)^2^+3.7053P] where P=(Fo^2^+2Fc^2^)/3'
_refine_ls_weighting_scheme calc
_refine_ls_wR_factor_gt 0.0471
_refine_ls_wR_factor_ref 0.0518
_reflns_Friedel_coverage 0.000
_reflns_number_gt 2879
_reflns_number_total 3590
_reflns_threshold_expression 'I > 2\s(I)'
_cod_data_source_file d2dt01999j2.cif
_cod_data_source_block 2D_Er23-PyPzH3Cl62MeCN
_cod_original_sg_symbol_H-M 'P 21/n'
_cod_database_code 7711127
_shelx_shelxl_version_number 2018/3
_shelx_space_group_comment
; 
The symmetry employed for this shelxl refinement is uniquely defined 
by the following loop, which should always be used as a source of 
symmetry information in preference to the above space-group names. 
They are only intended as comments. 
;
_shelx_estimated_absorpt_t_min 0.787
_shelx_estimated_absorpt_t_max 0.897
_exptl_absorpt_special_details
;
Semi-empirical absorption corrections were performed by utilizing
the redundancy of the data to analyse equivalent intensities in
terms of a multipolar spherical harmonic expansion and
compensating for it.
;

loop_
_space_group_symop_operation_xyz
'x, y, z'
'-x+1/2, y+1/2, -z+1/2'
'-x, -y, -z'
'x-1/2, -y-1/2, z-1/2'

loop_
_atom_site_label
_atom_site_type_symbol
_atom_site_fract_x
_atom_site_fract_y
_atom_site_fract_z
_atom_site_U_iso_or_equiv
_atom_site_adp_type
_atom_site_occupancy
_atom_site_site_symmetry_order
_atom_site_calc_flag
_atom_site_refinement_flags_posn
_atom_site_refinement_flags_adp
_atom_site_refinement_flags_occupancy
_atom_site_disorder_assembly
_atom_site_disorder_group
Er1 Er 0.14622(2) 0.46504(2) 0.14290(2) 0.00907(6) Uani 1 1 d . . . . .
Cl1 Cl 0.09114(12) 0.61081(7) 0.23002(8) 0.0139(2) Uani 1 1 d . . . . .
Cl2 Cl -0.13897(12) 0.44650(7) 0.02998(8) 0.0170(2) Uani 1 1 d . . . . .
Cl3 Cl 0.23434(13) 0.31963(7) 0.08251(8) 0.0199(2) Uani 1 1 d . . . . .
N1 N 0.5051(4) 0.8900(2) 0.2522(2) 0.0125(7) Uani 1 1 d D U . . .
N2 N 0.4046(4) 0.6240(2) 0.1745(3) 0.0114(7) Uani 1 1 d D U . . .
H2A H 0.333212 0.654262 0.193362 0.014 Uiso 1 1 calc R U . . .
N3 N 0.3954(4) 0.5361(2) 0.1554(2) 0.0118(7) Uani 1 1 d D U . . .
C1 C 0.4915(5) 0.8021(3) 0.2391(3) 0.0116(9) Uani 1 1 d D U . . .
H1 H 0.429427 0.770579 0.273994 0.014 Uiso 1 1 calc R U . . .
C2 C 0.5991(5) 0.9322(3) 0.2059(4) 0.0213(11) Uani 1 1 d D U . . .
H2 H 0.611010 0.994375 0.214814 0.026 Uiso 1 1 calc R U . . .
C3 C 0.6795(6) 0.8902(3) 0.1462(4) 0.0279(12) Uani 1 1 d D U . . .
H3 H 0.746329 0.922777 0.115876 0.034 Uiso 1 1 calc R U . . .
C4 C 0.6616(5) 0.8000(3) 0.1309(3) 0.0208(10) Uani 1 1 d D U . . .
H4 H 0.715007 0.769535 0.089549 0.025 Uiso 1 1 calc R U . . .
C5 C 0.5636(5) 0.7551(3) 0.1773(3) 0.0123(9) Uani 1 1 d D U . . .
C6 C 0.5348(5) 0.6603(3) 0.1615(3) 0.0126(9) Uani 1 1 d D U . . .
C7 C 0.6164(5) 0.5920(3) 0.1320(3) 0.0185(10) Uani 1 1 d D U . . .
H7 H 0.713176 0.595372 0.116524 0.022 Uiso 1 1 calc R U . . .
C8 C 0.5243(5) 0.5163(3) 0.1302(3) 0.0159(9) Uani 1 1 d D U . . .
H8 H 0.551037 0.458551 0.113045 0.019 Uiso 1 1 calc R U . . .
N7 N 0.2422(8) 0.3999(4) 0.5939(6) 0.086(2) Uani 1 1 d . U . . .
C17 C 0.1908(7) 0.3325(4) 0.5963(5) 0.0432(15) Uani 1 1 d . U . . .
C18 C 0.1268(6) 0.2470(4) 0.6021(4) 0.0355(14) Uani 1 1 d . U . . .
H18A H 0.118184 0.236109 0.670649 0.053 Uiso 1 1 calc R U . . .
H18B H 0.192833 0.201967 0.583290 0.053 Uiso 1 1 calc R U . . .
H18C H 0.025384 0.244093 0.556347 0.053 Uiso 1 1 calc R U . . .
N4 N 0.332(3) 0.4230(12) 0.3060(16) 0.010(2) Uani 0.5 1 d D U P A -1
N5 N 0.6509(15) 0.5055(9) 0.6277(11) 0.010(2) Uani 0.5 1 d D U P A -1
H5 H 0.693920 0.453000 0.637722 0.012 Uiso 0.5 1 calc R U P A -1
N6 N 0.690(3) 0.5735(12) 0.6925(16) 0.010(2) Uani 0.5 1 d D U P A -1
C9 C 0.3866(19) 0.4811(9) 0.3796(12) 0.013(3) Uani 0.5 1 d D U P A -1
H9 H 0.356739 0.541264 0.368993 0.015 Uiso 0.5 1 calc R U P A -1
C10 C 0.3742(16) 0.3380(7) 0.3236(9) 0.012(2) Uani 0.5 1 d D U P A -1
H10 H 0.338309 0.295755 0.272272 0.014 Uiso 0.5 1 calc R U P A -1
C11 C 0.4668(9) 0.3092(5) 0.4128(6) 0.0139(18) Uani 0.5 1 d D U P A -1
H11 H 0.492186 0.248326 0.422994 0.017 Uiso 0.5 1 calc R U P A -1
C12 C 0.5212(11) 0.3699(6) 0.4863(7) 0.0105(13) Uani 0.5 1 d D U P A -1
H12 H 0.584700 0.351377 0.548370 0.013 Uiso 0.5 1 calc R U P A -1
C13 C 0.4840(18) 0.4581(8) 0.4704(10) 0.0105(13) Uani 0.5 1 d D U P A -1
C14 C 0.5401(18) 0.5256(8) 0.5465(10) 0.0105(13) Uani 0.5 1 d D U P A -1
C15 C 0.5040(11) 0.6132(6) 0.5578(6) 0.0105(18) Uani 0.5 1 d D U P A -1
H15 H 0.430315 0.648294 0.513358 0.013 Uiso 0.5 1 calc R U P A -1
C16 C 0.5997(16) 0.6391(7) 0.6491(8) 0.013(2) Uani 0.5 1 d D U P A -1
H16 H 0.600014 0.696628 0.676867 0.016 Uiso 0.5 1 calc R U P A -1

loop_
_atom_site_aniso_label
_atom_site_aniso_U_11
_atom_site_aniso_U_22
_atom_site_aniso_U_33
_atom_site_aniso_U_23
_atom_site_aniso_U_13
_atom_site_aniso_U_12
Er1 0.01019(9) 0.00873(9) 0.00793(9) 0.00077(9) 0.00147(6) 0.00008(9)
Cl1 0.0148(5) 0.0097(5) 0.0176(5) -0.0019(4) 0.0050(4) 0.0004(4)
Cl2 0.0123(5) 0.0250(6) 0.0120(5) 0.0073(4) -0.0002(4) -0.0046(4)
Cl3 0.0272(6) 0.0129(6) 0.0226(6) -0.0069(5) 0.0119(5) -0.0007(5)
N1 0.0143(18) 0.0125(18) 0.0099(18) -0.0027(15) 0.0012(14) -0.0019(15)
N2 0.0123(18) 0.0070(17) 0.0149(19) -0.0026(14) 0.0034(15) 0.0007(14)
N3 0.0147(17) 0.0088(16) 0.0111(17) -0.0006(16) 0.0013(14) 0.0001(16)
C1 0.011(2) 0.014(2) 0.010(2) 0.0002(17) 0.0021(17) -0.0007(17)
C2 0.026(3) 0.015(2) 0.030(3) -0.004(2) 0.019(2) -0.0064(19)
C3 0.039(3) 0.020(2) 0.033(3) -0.007(2) 0.024(3) -0.009(2)
C4 0.026(3) 0.019(2) 0.021(3) -0.007(2) 0.013(2) -0.006(2)
C5 0.009(2) 0.015(2) 0.012(2) -0.0032(17) 0.0002(17) -0.0028(17)
C6 0.010(2) 0.016(2) 0.012(2) -0.0011(17) 0.0022(17) -0.0012(16)
C7 0.017(2) 0.019(2) 0.022(2) -0.001(2) 0.009(2) 0.0034(18)
C8 0.016(2) 0.015(2) 0.015(2) -0.0028(18) 0.0014(18) 0.0009(17)
N7 0.127(6) 0.032(3) 0.140(6) -0.015(4) 0.110(5) -0.009(3)
C17 0.056(4) 0.030(3) 0.055(4) -0.006(3) 0.035(3) 0.001(3)
C18 0.032(3) 0.032(3) 0.037(3) 0.003(3) -0.003(3) -0.002(2)
N4 0.008(5) 0.010(2) 0.0107(17) -0.0020(14) 0.001(3) -0.002(2)
N5 0.008(5) 0.010(2) 0.0107(17) -0.0020(14) 0.001(3) -0.002(2)
N6 0.008(5) 0.010(2) 0.0107(17) -0.0020(14) 0.001(3) -0.002(2)
C9 0.012(7) 0.013(6) 0.013(4) -0.003(4) 0.002(4) 0.003(4)
C10 0.015(6) 0.008(4) 0.013(5) -0.004(4) 0.003(4) -0.002(4)
C11 0.011(4) 0.009(4) 0.018(4) -0.004(3) -0.004(3) 0.005(3)
C12 0.008(3) 0.015(3) 0.008(3) -0.001(3) 0.002(2) -0.002(2)
C13 0.008(3) 0.015(3) 0.008(3) -0.001(3) 0.002(2) -0.002(2)
C14 0.008(3) 0.015(3) 0.008(3) -0.001(3) 0.002(2) -0.002(2)
C15 0.016(4) 0.011(4) 0.005(4) 0.005(3) 0.002(3) -0.001(3)
C16 0.017(6) 0.014(5) 0.010(5) -0.007(4) 0.004(4) 0.000(4)

loop_
_atom_type_symbol
_atom_type_description
_atom_type_scat_dispersion_real
_atom_type_scat_dispersion_imag
_atom_type_scat_source
C C 0.0033 0.0016 'International Tables Vol C Tables 4.2.6.8 and 6.1.1.4'
H H 0.0000 0.0000 'International Tables Vol C Tables 4.2.6.8 and 6.1.1.4'
N N 0.0061 0.0033 'International Tables Vol C Tables 4.2.6.8 and 6.1.1.4'
Cl Cl 0.1484 0.1585 'International Tables Vol C Tables 4.2.6.8 and 6.1.1.4'
Er Er -0.2586 4.9576 'International Tables Vol C Tables 4.2.6.8 and 6.1.1.4'

loop_
_geom_angle_atom_site_label_1
_geom_angle_atom_site_label_2
_geom_angle_atom_site_label_3
_geom_angle
_geom_angle_site_symmetry_1
_geom_angle_site_symmetry_3
_geom_angle_publ_flag
N3 Er1 N1 141.14(11) . 2_545 ?
N3 Er1 N4 69.4(7) . . ?
N1 Er1 N4 73.2(7) 2_545 . ?
N3 Er1 Cl3 92.67(9) . . ?
N1 Er1 Cl3 93.19(9) 2_545 . ?
N4 Er1 Cl3 83.2(4) . . ?
N3 Er1 Cl1 82.67(8) . . ?
N1 Er1 Cl1 85.70(8) 2_545 . ?
N4 Er1 Cl1 87.9(4) . . ?
Cl3 Er1 Cl1 170.91(4) . . ?
N3 Er1 Cl2 145.06(8) . . ?
N1 Er1 Cl2 72.80(8) 2_545 . ?
N4 Er1 Cl2 145.5(7) . . ?
Cl3 Er1 Cl2 93.02(4) . . ?
Cl1 Er1 Cl2 95.26(3) . . ?
N3 Er1 Cl2 71.06(8) . 3_565 ?
N1 Er1 Cl2 146.33(8) 2_545 3_565 ?
N4 Er1 Cl2 140.2(7) . 3_565 ?
Cl3 Er1 Cl2 94.67(4) . 3_565 ?
Cl1 Er1 Cl2 91.20(3) . 3_565 ?
Cl2 Er1 Cl2 74.13(3) . 3_565 ?
Er1 Cl2 Er1 105.87(3) . 3_565 ?
C2 N1 C1 117.0(4) . . ?
C2 N1 Er1 124.0(3) . 2 ?
C1 N1 Er1 118.9(3) . 2 ?
C6 N2 N3 112.9(3) . . ?
C6 N2 H2A 123.6 . . ?
N3 N2 H2A 123.6 . . ?
C8 N3 N2 104.8(3) . . ?
C8 N3 Er1 136.7(3) . . ?
N2 N3 Er1 117.0(2) . . ?
N1 C1 C5 123.3(4) . . ?
N1 C1 H1 118.4 . . ?
C5 C1 H1 118.4 . . ?
N1 C2 C3 123.5(4) . . ?
N1 C2 H2 118.3 . . ?
C3 C2 H2 118.3 . . ?
C2 C3 C4 119.1(4) . . ?
C2 C3 H3 120.5 . . ?
C4 C3 H3 120.5 . . ?
C3 C4 C5 118.4(4) . . ?
C3 C4 H4 120.8 . . ?
C5 C4 H4 120.8 . . ?
C1 C5 C4 118.6(4) . . ?
C1 C5 C6 120.1(4) . . ?
C4 C5 C6 121.3(4) . . ?
N2 C6 C7 106.2(4) . . ?
N2 C6 C5 120.5(4) . . ?
C7 C6 C5 133.3(4) . . ?
C6 C7 C8 104.9(4) . . ?
C6 C7 H7 127.6 . . ?
C8 C7 H7 127.6 . . ?
N3 C8 C7 111.3(4) . . ?
N3 C8 H8 124.4 . . ?
C7 C8 H8 124.4 . . ?
N7 C17 C18 178.5(8) . . ?
C17 C18 H18A 109.5 . . ?
C17 C18 H18B 109.5 . . ?
H18A C18 H18B 109.5 . . ?
C17 C18 H18C 109.5 . . ?
H18A C18 H18C 109.5 . . ?
H18B C18 H18C 109.5 . . ?
C9 N4 C10 116.9(12) . . ?
C9 N4 Er1 123.3(9) . . ?
C10 N4 Er1 119.7(11) . . ?
C14 N5 N6 113.7(10) . . ?
C14 N5 H5 123.1 . . ?
N6 N5 H5 123.1 . . ?
C16 N6 N5 103.5(11) . . ?
N4 C9 C13 123.6(10) . . ?
N4 C9 H9 118.2 . . ?
C13 C9 H9 118.2 . . ?
N4 C10 C11 123.1(11) . . ?
N4 C10 H10 118.5 . . ?
C11 C10 H10 118.5 . . ?
C12 C11 C10 118.7(8) . . ?
C12 C11 H11 120.6 . . ?
C10 C11 H11 120.6 . . ?
C11 C12 C13 120.0(9) . . ?
C11 C12 H12 120.0 . . ?
C13 C12 H12 120.0 . . ?
C12 C13 C9 117.5(9) . . ?
C12 C13 C14 122.1(8) . . ?
C9 C13 C14 120.4(8) . . ?
N5 C14 C15 105.8(9) . . ?
N5 C14 C13 119.9(8) . . ?
C15 C14 C13 134.3(8) . . ?
C14 C15 C16 104.9(8) . . ?
C14 C15 H15 127.6 . . ?
C16 C15 H15 127.6 . . ?
N6 C16 C15 112.1(10) . . ?
N6 C16 H16 124.0 . . ?
C15 C16 H16 124.0 . . ?

loop_
_geom_bond_atom_site_label_1
_geom_bond_atom_site_label_2
_geom_bond_distance
_geom_bond_site_symmetry_2
_geom_bond_publ_flag
Er1 N3 2.463(3) . ?
Er1 N1 2.489(3) 2_545 ?
Er1 N4 2.542(16) . ?
Er1 Cl3 2.5443(11) . ?
Er1 Cl1 2.6133(10) . ?
Er1 Cl2 2.6843(10) . ?
Er1 Cl2 2.7183(10) 3_565 ?
N1 C2 1.340(5) . ?
N1 C1 1.342(5) . ?
N2 C6 1.349(5) . ?
N2 N3 1.352(5) . ?
N2 H2A 0.8800 . ?
N3 C8 1.327(5) . ?
C1 C5 1.386(6) . ?
C1 H1 0.9500 . ?
C2 C3 1.377(6) . ?
C2 H2 0.9500 . ?
C3 C4 1.383(6) . ?
C3 H3 0.9500 . ?
C4 C5 1.388(6) . ?
C4 H4 0.9500 . ?
C5 C6 1.463(6) . ?
C6 C7 1.385(6) . ?
C7 C8 1.412(6) . ?
C7 H7 0.9500 . ?
C8 H8 0.9500 . ?
N7 C17 1.123(8) . ?
C17 C18 1.427(8) . ?
C18 H18A 0.9800 . ?
C18 H18B 0.9800 . ?
C18 H18C 0.9800 . ?
N4 C9 1.340(13) . ?
N4 C10 1.345(14) . ?
N5 C14 1.344(11) . ?
N5 N6 1.351(13) . ?
N5 H5 0.8800 . ?
N6 C16 1.331(14) . ?
C9 C13 1.390(11) . ?
C9 H9 0.9500 . ?
C10 C11 1.380(12) . ?
C10 H10 0.9500 . ?
C11 C12 1.367(10) . ?
C11 H11 0.9500 . ?
C12 C13 1.378(11) . ?
C12 H12 0.9500 . ?
C13 C14 1.464(8) . ?
C14 C15 1.381(11) . ?
C15 C16 1.399(12) . ?
C15 H15 0.9500 . ?
C16 H16 0.9500 . ?
